data_7204078
loop_
_publ_author_name
'Matsuda, Masaki'
'Naito, Toshio'
'Inabe, Tamotsu'
'Hanasaki, Noriaki'
'Tajima, Hiroyuki'

_publ_section_title
;
 Structure and electrical and magnetic properties of
 (PTMA)x[M(Pc)(CN)2]&#x00B7;y(solvent) (PTMA = phenyltrimethylammonium
 and [M(Pc)(CN)2] = dicyano(phthalocyaninato)Miii with M = Co and Fe).
 Partial oxidation by partial solvent occupation of the cationic site
;
_journal_issue 10
_journal_name_full 'Journal of Materials Chemistry'
_journal_page_first 2493
_journal_paper_doi 10.1039/b100623l
_journal_volume 11
_journal_year 2001
_chemical_formula_sum 'C40.5 H26 Co N11.5'
_chemical_formula_weight 732.66
_space_group_IT_number 58
_symmetry_cell_setting orthorhombic
_symmetry_Int_Tables_number 58
_symmetry_space_group_name_Hall '-P 2 2n'
_symmetry_space_group_name_H-M 'P n n m'
_cell_angle_alpha 90
_cell_angle_beta 90
_cell_angle_gamma 90
_cell_formula_units_Z 2
_cell_length_a 13.8706(6)
_cell_length_b 7.3498(3)
_cell_length_c 16.2958(7)
_cell_measurement_reflns_used 13688
_cell_measurement_temperature 295
_cell_measurement_theta_max 27.5
_cell_measurement_theta_min 2.8
_cell_volume 1661.29(12)
_computing_cell_refinement PROCESS
_computing_data_collection PROCESS
_computing_data_reduction 'teXsan Ver. 1.10'
_computing_publication_material 'teXsan Ver. 1.10'
_computing_structure_refinement 'teXsan Ver. 1.10'
_computing_structure_solution SIR92
_diffrn_measured_fraction_theta_full 0.9995
_diffrn_measured_fraction_theta_max 0.9995
_diffrn_measurement_device_type 'Rigaku RAXIS-RAPID Imaging Plate'
_diffrn_measurement_method \w
_diffrn_radiation_type 'Mo K\a'
_diffrn_radiation_wavelength 0.7107
_diffrn_reflns_av_R_equivalents 0.063
_diffrn_reflns_limit_h_max 18
_diffrn_reflns_limit_h_min 0
_diffrn_reflns_limit_k_max 9
_diffrn_reflns_limit_k_min 0
_diffrn_reflns_limit_l_max 0
_diffrn_reflns_limit_l_min -21
_diffrn_reflns_number 1978
_diffrn_reflns_theta_full 27.49
_diffrn_reflns_theta_max 27.49
_exptl_absorpt_coefficient_mu 0.568
_exptl_absorpt_correction_type none
_exptl_crystal_colour black
_exptl_crystal_density_diffrn 1.465
_exptl_crystal_density_method 'not measured'
_exptl_crystal_description needle
_exptl_crystal_size_max 0.550
_exptl_crystal_size_mid 0.200
_exptl_crystal_size_min 0.100
_refine_diff_density_max 0.31
_refine_diff_density_min -0.29
_refine_ls_extinction_method none
_refine_ls_goodness_of_fit_ref 2.387
_refine_ls_hydrogen_treatment noref
_refine_ls_number_parameters 131
_refine_ls_number_reflns 918
_refine_ls_R_factor_gt 0.0467
_refine_ls_shift/su_max 0.0019
_refine_ls_structure_factor_coef F
_refine_ls_weighting_details 'w = 1/[\s^2^(Fo) + 0.00002|Fo|^2^]'
_refine_ls_weighting_scheme calc
_refine_ls_wR_factor_ref 0.0460
_reflns_number_gt 918
_reflns_number_total 1978
_reflns_threshold_expression F^2^>3.0\s(F^2^)
_cod_data_source_file b100623l.txt
_cod_data_source_block (PTMA)x[Co(Pc)(CN)2].yCH3CN(295K)
_cod_original_cell_volume 1661.3(1)
_cod_original_sg_symbol_H-M 'P nnm'
_cod_original_formula_sum 'C40.50 H26 Co N11.50 '
_cod_database_code 7204078

loop_
_symmetry_equiv_pos_as_xyz
x,y,z
-x,-y,z
1/2+x,1/2-y,1/2-z
1/2-x,1/2+y,1/2-z
-x,-y,-z
x,y,-z
1/2-x,1/2+y,1/2+z
1/2+x,1/2-y,1/2+z

loop_
_atom_site_label
_atom_site_type_symbol
_atom_site_fract_x
_atom_site_fract_y
_atom_site_fract_z
_atom_site_U_iso_or_equiv
_atom_site_adp_type
_atom_site_occupancy
_atom_site_calc_flag
_atom_site_refinement_flags
_atom_site_disorder_assembly
_atom_site_disorder_group
Co(1) Co 1.0000 0.0000 1.0000 0.0311(4) Uani 1.00 d S . .
N(1) N 0.9629(2) 0.1723(5) 1.0830(2) 0.029(1) Uani 1.00 d . . .
N(2) N 1.0000 0.0000 1.2058(3) 0.037(2) Uani 1.00 d S . .
N(3) N 0.8960(4) 0.4137(8) 1.0000 0.032(2) Uani 1.00 d S . .
N(4) N 1.2142(5) 0.113(1) 1.0000 0.056(2) Uani 1.00 d S . .
N(5) N 0.5890(10) 0.330(2) 1.0000 0.097(4) Uiso 0.75 d SP . .
C(1) C 0.9652(3) 0.1424(7) 1.1658(3) 0.033(2) Uani 1.00 d . . .
C(2) C 0.9195(3) 0.2942(8) 1.2083(3) 0.033(2) Uani 1.00 d . . .
C(3) C 0.9018(4) 0.3250(8) 1.2926(3) 0.042(2) Uani 1.00 d . . .
C(4) C 0.8524(4) 0.4833(10) 1.3129(3) 0.050(2) Uani 1.00 d . . .
C(5) C 0.8246(4) 0.6053(8) 1.2523(4) 0.049(2) Uani 1.00 d . . .
C(6) C 0.8422(4) 0.5746(8) 1.1687(3) 0.038(2) Uani 1.00 d . . .
C(7) C 0.8902(3) 0.4146(8) 1.1484(3) 0.030(2) Uani 1.00 d . . .
C(8) C 0.9176(3) 0.3355(7) 1.0704(3) 0.032(2) Uani 1.00 d . . .
C(9) C 1.1333(6) 0.081(1) 1.0000 0.034(2) Uani 1.00 d S . .
C(10) C 0.5000 0.5000 1.0000 0.040(5) Uiso 0.50 d SP . .
C(11) C 0.4810 0.3305 1.0000 0.051(9) Uiso 0.25 d SP . .
C(12) C 0.561(1) 0.183(2) 1.0000 0.039(4) Uiso 0.50 d SP . .
C(13) C 0.662(3) 0.297(5) 1.0000 0.055(10) Uiso 0.25 d SP . .
C(14) C 0.663(1) 0.465(3) 1.0000 0.123(6) Uiso 0.75 d SP . .
C(15) C 0.585(2) 0.599(3) 1.0000 0.017(6) Uiso 0.25 d SP . .
C(16) C 0.657(1) 0.404(3) 1.071(1) 0.035(5) Uiso 0.25 d P . .
C(17) C 0.5102 0.2403 1.0000 0.094(7) Uiso 0.50 d SP . .
H(3) H 0.9234 0.2374 1.3340 0.0499 Uiso 1.00 calc . . .
H(4) H 0.8388 0.5092 1.3700 0.0568 Uiso 1.00 calc . . .
H(5) H 0.7897 0.7176 1.2694 0.0572 Uiso 1.00 calc . . .
H(6) H 0.8227 0.6623 1.1291 0.0463 Uiso 1.00 calc . . .

loop_
_atom_site_aniso_label
_atom_site_aniso_U_11
_atom_site_aniso_U_22
_atom_site_aniso_U_33
_atom_site_aniso_U_12
_atom_site_aniso_U_13
_atom_site_aniso_U_23
Co(1) 0.0341(9) 0.0349(8) 0.0242(7) 0.004(1) 0.0000 0.0000
N(1) 0.032(2) 0.034(2) 0.020(2) 0.005(2) 0.003(2) 0.001(2)
N(2) 0.047(4) 0.035(3) 0.028(3) 0.003(4) 0.0000 0.0000
N(3) 0.038(4) 0.039(4) 0.019(3) 0.003(3) 0.0000 0.0000
N(4) 0.042(4) 0.075(5) 0.052(4) -0.001(5) 0.0000 0.0000
C(1) 0.030(3) 0.034(3) 0.035(3) 0.000(3) 0.003(3) -0.001(3)
C(2) 0.029(3) 0.040(3) 0.032(3) 0.001(3) 0.004(3) -0.007(3)
C(3) 0.043(4) 0.047(4) 0.036(3) 0.003(3) 0.001(3) 0.002(4)
C(4) 0.056(4) 0.056(4) 0.038(3) 0.011(4) 0.005(3) -0.008(5)
C(5) 0.045(3) 0.048(4) 0.054(4) 0.013(3) 0.005(3) -0.011(4)
C(6) 0.039(3) 0.041(4) 0.034(3) 0.005(3) 0.000(3) 0.000(3)
C(7) 0.026(3) 0.035(3) 0.028(3) 0.002(3) -0.001(3) 0.003(3)
C(8) 0.032(3) 0.033(3) 0.032(3) 0.000(3) 0.004(3) -0.005(3)
C(9) 0.041(5) 0.039(5) 0.023(4) 0.001(4) 0.0000 0.0000

loop_
_atom_type_symbol
_atom_type_description
_atom_type_scat_dispersion_real
_atom_type_scat_dispersion_imag
_atom_type_scat_source
C C 0.003 0.002
;International Tables for Crystallography 
(1992, Vol. C, Tables 4.2.6.8 and 6.1.1.1) 
;
H H 0.000 0.000
;International Tables for Crystallography 
(1992, Vol. C, Table 6.1.1.2) 
;
N N 0.006 0.003
;International Tables for Crystallography 
(1992, Vol. C, Tables 4.2.6.8 and 6.1.1.1) 
;
Co Co 0.349 0.972
;International Tables for Crystallography 
(1992, Vol. C, Tables 4.2.6.8 and 6.1.1.1) 
;

loop_
_geom_angle_atom_site_label_1
_geom_angle_atom_site_label_2
_geom_angle_atom_site_label_3
_geom_angle
_geom_angle_site_symmetry_1
_geom_angle_site_symmetry_2
_geom_angle_site_symmetry_3
_geom_angle_publ_flag
N(1) Co(1) N(1) 89.4(2) . 1_555 6_557 yes
N(1) Co(1) N(1) 90.6(2) . 1_555 2_755 yes
N(1) Co(1) N(1) 180.0 . 1_555 5_757 yes
N(1) Co(1) C(9) 93.0(2) . 1_555 1_555 yes
N(1) Co(1) C(9) 87.0(2) . 1_555 2_755 yes
N(1) Co(1) N(1) 180.0 . 6_557 2_755 yes
N(1) Co(1) N(1) 90.6(2) . 6_557 5_757 yes
N(1) Co(1) C(9) 93.0(2) . 6_557 1_555 yes
N(1) Co(1) C(9) 87.0(2) . 6_557 2_755 yes
N(1) Co(1) N(1) 89.4(2) . 2_755 5_757 yes
N(1) Co(1) C(9) 87.0(2) . 2_755 1_555 yes
N(1) Co(1) C(9) 93.0(2) . 2_755 2_755 yes
N(1) Co(1) C(9) 87.0(2) . 5_757 1_555 yes
N(1) Co(1) C(9) 93.0(2) . 5_757 2_755 yes
C(9) Co(1) C(9) 180.0 . 1_555 2_755 yes
Co(1) N(1) C(1) 125.6(4) . 1_555 1_555 yes
Co(1) N(1) C(8) 126.5(3) . 1_555 1_555 yes
C(1) N(1) C(8) 107.4(4) . 1_555 1_555 yes
C(1) N(2) C(1) 121.0(6) . 1_555 2_755 yes
C(8) N(3) C(8) 121.1(6) . 1_555 6_557 yes
C(10) N(5) C(11) 45.2(4) . 1_555 1_555 yes
C(10) N(5) C(12) 115(1) . 1_555 1_555 yes
C(10) N(5) C(13) 148(2) . 1_555 1_555 yes
C(10) N(5) C(14) 90(1) . 1_555 1_555 yes
C(10) N(5) C(16) 100.2(10) . 1_555 1_555 yes
C(10) N(5) C(16) 100.2(10) . 1_555 6_557 yes
C(10) N(5) C(17) 76.5(7) . 1_555 1_555 yes
C(11) N(5) C(12) 70(1) . 1_555 1_555 yes
C(11) N(5) C(13) 166(2) . 1_555 1_555 yes
C(11) N(5) C(14) 135(1) . 1_555 1_555 yes
C(11) N(5) C(16) 126.4(9) . 1_555 1_555 yes
C(11) N(5) C(16) 126.4(9) . 1_555 6_557 yes
C(11) N(5) C(17) 31.3(3) . 1_555 1_555 yes
C(12) N(5) C(13) 96(2) . 1_555 1_555 yes
C(12) N(5) C(14) 153(1) . 1_555 1_555 yes
C(12) N(5) C(16) 121(1) . 1_555 1_555 yes
C(12) N(5) C(16) 121(1) . 1_555 6_557 yes
C(12) N(5) C(17) 39.1(10) . 1_555 1_555 yes
C(13) N(5) C(14) 57(2) . 1_555 1_555 yes
C(13) N(5) C(16) 60(1) . 1_555 1_555 yes
C(13) N(5) C(16) 60(1) . 1_555 6_557 yes
C(13) N(5) C(17) 135(2) . 1_555 1_555 yes
C(14) N(5) C(16) 48.5(8) . 1_555 1_555 yes
C(14) N(5) C(16) 48.5(8) . 1_555 6_557 yes
C(14) N(5) C(17) 167(1) . 1_555 1_555 yes
C(16) N(5) C(16) 93(1) . 1_555 6_557 yes
C(16) N(5) C(17) 133.2(8) . 1_555 1_555 yes
C(16) N(5) C(17) 133.2(8) . 6_557 1_555 yes
N(1) C(1) N(2) 128.4(5) . 1_555 1_555 yes
N(1) C(1) C(2) 109.6(4) . 1_555 1_555 yes
N(2) C(1) C(2) 121.9(4) . 1_555 1_555 yes
C(1) C(2) C(3) 131.3(5) . 1_555 1_555 yes
C(1) C(2) C(7) 106.5(4) . 1_555 1_555 yes
C(3) C(2) C(7) 122.2(5) . 1_555 1_555 yes
C(2) C(3) C(4) 116.8(5) . 1_555 1_555 yes
C(2) C(3) H(3) 120.7 . 1_555 1_555 no
C(4) C(3) H(3) 122.6 . 1_555 1_555 no
C(3) C(4) C(5) 120.6(5) . 1_555 1_555 yes
C(3) C(4) H(4) 119.2 . 1_555 1_555 no
C(5) C(4) H(4) 120.1 . 1_555 1_555 no
C(4) C(5) C(6) 122.6(5) . 1_555 1_555 yes
C(4) C(5) H(5) 118.2 . 1_555 1_555 no
C(6) C(5) H(5) 119.2 . 1_555 1_555 no
C(5) C(6) C(7) 116.8(5) . 1_555 1_555 yes
C(5) C(6) H(6) 120.1 . 1_555 1_555 no
C(7) C(6) H(6) 123.1 . 1_555 1_555 no
C(2) C(7) C(6) 121.0(5) . 1_555 1_555 yes
C(2) C(7) C(8) 106.6(4) . 1_555 1_555 yes
C(6) C(7) C(8) 132.3(5) . 1_555 1_555 yes
N(1) C(8) N(3) 128.1(5) . 1_555 1_555 yes
N(1) C(8) C(7) 109.9(4) . 1_555 1_555 yes
N(3) C(8) C(7) 122.0(5) . 1_555 1_555 yes
Co(1) C(9) N(4) 174.1(8) . 1_555 1_555 yes
N(5) C(10) N(5) 180.0 . 1_555 2_665 yes
N(5) C(10) C(11) 56.6(4) . 1_555 1_555 yes
N(5) C(10) C(11) 123.4(4) . 1_555 2_665 yes
N(5) C(10) C(15) 76(1) . 1_555 1_555 yes
N(5) C(10) C(15) 103(1) . 1_555 2_665 yes
N(5) C(10) C(11) 123.4(4) . 2_665 1_555 yes
N(5) C(10) C(11) 56.6(4) . 2_665 2_665 yes
N(5) C(10) C(15) 103(1) . 2_665 1_555 yes
N(5) C(10) C(15) 76(1) . 2_665 2_665 yes
C(11) C(10) C(11) 180.0 . 1_555 2_665 yes
C(11) C(10) C(15) 133(1) . 1_555 1_555 yes
C(11) C(10) C(15) 46(1) . 1_555 2_665 yes
C(11) C(10) C(15) 46(1) . 2_665 1_555 yes
C(11) C(10) C(15) 133(1) . 2_665 2_665 yes
C(15) C(10) C(15) 180.0 . 1_555 2_665 yes
N(5) C(11) C(10) 78.1(5) . 1_555 1_555 yes
N(5) C(11) C(12) 44.3(7) . 1_555 1_555 yes
N(5) C(11) C(15) 150(1) . 1_555 2_665 yes
N(5) C(11) C(17) 58.5(5) . 1_555 1_555 yes
C(10) C(11) C(12) 122.5(6) . 1_555 1_555 yes
C(10) C(11) C(15) 72(1) . 1_555 2_665 yes
C(10) C(11) C(17) 136.556(2) . 1_555 1_555 yes
C(12) C(11) C(15) 164(1) . 1_555 2_665 yes
C(12) C(11) C(17) 14.1(6) . 1_555 1_555 yes
C(15) C(11) C(17) 150(1) . 2_665 1_555 yes
N(5) C(12) C(11) 65(1) . 1_555 1_555 yes
N(5) C(12) C(13) 39(1) . 1_555 1_555 yes
N(5) C(12) C(17) 78(1) . 1_555 1_555 yes
C(11) C(12) C(13) 104(1) . 1_555 1_555 yes
C(11) C(12) C(17) 13.4(6) . 1_555 1_555 yes
C(13) C(12) C(17) 118(2) . 1_555 1_555 yes
N(5) C(13) C(12) 44(1) . 1_555 1_555 yes
N(5) C(13) C(14) 76(2) . 1_555 1_555 yes
N(5) C(13) C(16) 79(2) . 1_555 1_555 yes
N(5) C(13) C(16) 79(2) . 1_555 6_557 yes
C(12) C(13) C(14) 121(3) . 1_555 1_555 yes
C(12) C(13) C(16) 104(1) . 1_555 1_555 yes
C(12) C(13) C(16) 104(1) . 1_555 6_557 yes
C(14) C(13) C(16) 55(1) . 1_555 1_555 yes
C(14) C(13) C(16) 55(1) . 1_555 6_557 yes
C(16) C(13) C(16) 111(2) . 1_555 6_557 yes
N(5) C(14) C(13) 45(1) . 1_555 1_555 yes
N(5) C(14) C(15) 86(1) . 1_555 1_555 yes
N(5) C(14) C(16) 73(1) . 1_555 1_555 yes
N(5) C(14) C(16) 73(1) . 1_555 6_557 yes
C(13) C(14) C(15) 132(2) . 1_555 1_555 yes
C(13) C(14) C(16) 68(1) . 1_555 1_555 yes
C(13) C(14) C(16) 68(1) . 1_555 6_557 yes
C(15) C(14) C(16) 101(1) . 1_555 1_555 yes
C(15) C(14) C(16) 101(1) . 1_555 6_557 yes
C(16) C(14) C(16) 137(2) . 1_555 6_557 yes
C(10) C(15) C(11) 60(1) . 1_555 2_665 yes
C(10) C(15) C(14) 105(1) . 1_555 1_555 yes
C(10) C(15) C(17) 73(1) . 1_555 2_665 yes
C(11) C(15) C(14) 166(2) . 2_665 1_555 yes
C(11) C(15) C(17) 12.3(6) . 2_665 2_665 yes
C(14) C(15) C(17) 178(1) . 1_555 2_665 yes
N(5) C(16) C(13) 40(1) . 1_555 1_555 yes
N(5) C(16) C(14) 58(1) . 1_555 1_555 yes
C(13) C(16) C(14) 55(1) . 1_555 1_555 yes
N(5) C(17) C(11) 90.3(6) . 1_555 1_555 yes
N(5) C(17) C(12) 62(1) . 1_555 1_555 yes
N(5) C(17) C(15) 107.1(9) . 1_555 2_665 yes
C(11) C(17) C(12) 152(1) . 1_555 1_555 yes
C(11) C(17) C(15) 16.8(8) . 1_555 2_665 yes
C(12) C(17) C(15) 169(1) . 1_555 2_665 yes

loop_
_geom_bond_atom_site_label_1
_geom_bond_atom_site_label_2
_geom_bond_distance
_geom_bond_site_symmetry_1
_geom_bond_site_symmetry_2
_geom_bond_publ_flag
Co(1) N(1) 1.922(4) . . yes
Co(1) N(1) 1.922(4) . 6_557 yes
Co(1) N(1) 1.922(4) . 2_755 yes
Co(1) N(1) 1.922(4) . 5_757 yes
Co(1) C(9) 1.943(8) . . yes
Co(1) C(9) 1.943(8) . 2_755 yes
N(1) C(1) 1.368(6) . . yes
N(1) C(8) 1.370(6) . . yes
N(2) C(1) 1.324(5) . . yes
N(2) C(1) 1.324(5) . 2_755 yes
N(3) C(8) 1.318(6) . . yes
N(3) C(8) 1.318(6) . 6_557 yes
N(4) C(9) 1.147(8) . . yes
N(5) C(10) 1.75(1) . . yes
N(5) C(11) 1.50(1) . . yes
N(5) C(12) 1.15(2) . . yes
N(5) C(13) 1.05(4) . . yes
N(5) C(14) 1.42(2) . . yes
N(5) C(16) 1.59(2) . . yes
N(5) C(16) 1.59(2) . 6_557 yes
N(5) C(17) 1.28(1) . . yes
C(1) C(2) 1.458(7) . . yes
C(2) C(3) 1.414(6) . . yes
C(2) C(7) 1.378(7) . . yes
C(3) C(4) 1.389(8) . . yes
C(3) H(3) 0.980 . . no
C(4) C(5) 1.388(8) . . yes
C(4) H(4) 0.969 . . no
C(5) C(6) 1.402(8) . . yes
C(5) H(5) 0.996 . . no
C(6) C(7) 1.391(6) . . yes
C(6) H(6) 0.952 . . no
C(7) C(8) 1.449(7) . . yes
C(10) C(11) 1.273 . . yes
C(10) C(11) 1.273 . 2_665 yes
C(10) C(15) 1.39(2) . . yes
C(10) C(15) 1.39(2) . 2_665 yes
C(11) C(12) 1.55(2) . . yes
C(11) C(15) 1.06(3) . 2_665 yes
C(11) C(17) 0.777 . . yes
C(12) C(13) 1.64(4) . . yes
C(12) C(17) 0.82(2) . . yes
C(13) C(14) 1.23(4) . . yes
C(13) C(16) 1.41(3) . . yes
C(13) C(16) 1.41(3) . 6_557 yes
C(14) C(15) 1.46(3) . . yes
C(14) C(16) 1.25(2) . . yes
C(14) C(16) 1.25(2) . 6_557 yes
C(15) C(17) 1.78(3) . 2_665 yes
